data_7102910
loop_
_publ_author_name
'Pang, Keliang'
'Tanski, Joseph M'
'Parkin, Gerard'

_publ_section_title
;
 Reactivity of the Ni--&gt;B dative sigma-bond in the nickel boratrane
 compounds [kappa4-B(mimBut)3]NiX (X=Cl, OAc, NCS, N3): synthesis of a
 series of B-functionalized
 tris(2-mercapto-1-tert-butylimidazolyl)borato complexes, [YTmBut)]NiZ.
;
_journal_issue 8
_journal_name_full 'Chemical communications (Cambridge, England)'
_journal_page_first 1008
_journal_page_last 1010
_journal_paper_doi 10.1039/b714466k
_journal_year 2008
_chemical_formula_sum 'C27 H39 B Cl F N6 Ni S3'
_chemical_formula_weight 667.79
_chemical_name_systematic
;

?

;
_space_group_IT_number 173
_symmetry_cell_setting hexagonal
_symmetry_space_group_name_Hall 'P 6c'
_symmetry_space_group_name_H-M 'P 63'
_atom_sites_solution_hydrogens geom
_atom_sites_solution_primary direct
_atom_sites_solution_secondary difmap
_audit_creation_method SHELXL-97
_cell_angle_alpha 90.00
_cell_angle_beta 90.00
_cell_angle_gamma 120.00
_cell_formula_units_Z 2
_cell_length_a 11.3970(3)
_cell_length_b 11.3970(3)
_cell_length_c 14.7256(8)
_cell_measurement_reflns_used 9530
_cell_measurement_temperature 125(2)
_cell_measurement_theta_max 30.69
_cell_measurement_theta_min 2.48
_cell_volume 1656.47(11)
_computing_cell_refinement 'Bruker SMART'
_computing_data_collection 'Bruker SMART'
_computing_data_reduction 'Bruker SAINT'
_computing_molecular_graphics 'Bruker SHELXTL'
_computing_publication_material 'Bruker SHELXTL'
_computing_structure_refinement 'SHELXL-97 (Sheldrick, 1997)'
_computing_structure_solution 'SHELXS-97 (Sheldrick, 1990)'
_diffrn_ambient_temperature 125(2)
_diffrn_measured_fraction_theta_full 0.979
_diffrn_measured_fraction_theta_max 0.979
_diffrn_measurement_device_type 'CCD area detector'
_diffrn_measurement_method 'phi and omega scans'
_diffrn_radiation_monochromator graphite
_diffrn_radiation_source 'fine-focus sealed tube'
_diffrn_radiation_type MoK\a
_diffrn_radiation_wavelength 0.71073
_diffrn_reflns_av_R_equivalents 0.0345
_diffrn_reflns_av_sigmaI/netI 0.0289
_diffrn_reflns_limit_h_max 17
_diffrn_reflns_limit_h_min -17
_diffrn_reflns_limit_k_max 17
_diffrn_reflns_limit_k_min -17
_diffrn_reflns_limit_l_max 22
_diffrn_reflns_limit_l_min -22
_diffrn_reflns_number 28599
_diffrn_reflns_theta_full 32.55
_diffrn_reflns_theta_max 32.55
_diffrn_reflns_theta_min 1.38
_exptl_absorpt_coefficient_mu 0.888
_exptl_absorpt_correction_T_max 0.8783
_exptl_absorpt_correction_T_min 0.8783
_exptl_absorpt_correction_type empirical
_exptl_absorpt_process_details SADABS
_exptl_crystal_colour Green
_exptl_crystal_density_diffrn 1.339
_exptl_crystal_density_method 'not measured'
_exptl_crystal_description Block
_exptl_crystal_F_000 700
_exptl_crystal_size_max 0.15
_exptl_crystal_size_mid 0.15
_exptl_crystal_size_min 0.15
_refine_diff_density_max 0.539
_refine_diff_density_min -0.253
_refine_diff_density_rms 0.052
_refine_ls_abs_structure_details 'Flack H D (1983), Acta Cryst. A39, 876-881'
_refine_ls_abs_structure_Flack 0.001(9)
_refine_ls_extinction_method none
_refine_ls_goodness_of_fit_ref 1.028
_refine_ls_hydrogen_treatment constr
_refine_ls_matrix_type full
_refine_ls_number_parameters 122
_refine_ls_number_reflns 3894
_refine_ls_number_restraints 1
_refine_ls_restrained_S_all 1.028
_refine_ls_R_factor_all 0.0367
_refine_ls_R_factor_gt 0.0294
_refine_ls_shift/su_max 0.000
_refine_ls_shift/su_mean 0.000
_refine_ls_structure_factor_coef Fsqd
_refine_ls_weighting_details 'calc w=1/[\s^2^(Fo^2^)+(0.0418P)^2^+0.0000P] where P=(Fo^2^+2Fc^2^)/3'
_refine_ls_weighting_scheme calc
_refine_ls_wR_factor_gt 0.0674
_refine_ls_wR_factor_ref 0.0705
_reflns_number_gt 3436
_reflns_number_total 3894
_reflns_threshold_expression >2sigma(I)
_cod_data_source_file b714466k.txt
_cod_data_source_block ftmnis10
_cod_depositor_comments
;
The following automatic conversions were performed:
'_symmetry_cell_setting' value 'Hexagonal' changed to 'hexagonal'
according to '/home/saulius/struct/CIF-dictionaries/cif_core.dic'
dictionary named 'cif_core.dic' version 2.4.1 from
2010-06-29.

'_exptl_absorpt_correction_type' value 'Empirical' changed to
'empirical' according to
'/home/saulius/struct/CIF-dictionaries/cif_core.dic' dictionary named
'cif_core.dic' version 2.4.1 from 2010-06-29.

Automatic conversion script
Id: cif_fix_enum 1527 2010-12-29 10:47:43Z saulius 
;
_cod_original_sg_symbol_H-M P6(3)
_cod_database_code 7102910

loop_
_symmetry_equiv_pos_as_xyz
'x, y, z'
'-y, x-y, z'
'-x+y, -x, z'
'-x, -y, z+1/2'
'y, -x+y, z+1/2'
'x-y, x, z+1/2'

loop_
_atom_site_label
_atom_site_type_symbol
_atom_site_fract_x
_atom_site_fract_y
_atom_site_fract_z
_atom_site_U_iso_or_equiv
_atom_site_adp_type
_atom_site_occupancy
_atom_site_symmetry_multiplicity
_atom_site_calc_flag
_atom_site_refinement_flags
_atom_site_disorder_assembly
_atom_site_disorder_group
Ni Ni 0.6667 0.3333 0.238793(18) 0.02666(8) Uani 1 3 d S . .
Cl Cl 0.6667 0.3333 0.08720(4) 0.03699(15) Uani 1 3 d S . .
S S 0.45743(3) 0.20345(3) 0.30262(3) 0.02931(8) Uani 1 1 d . . .
F F 0.6667 0.3333 0.58797(13) 0.0356(3) Uani 1 3 d S . .
N1 N 0.54703(12) 0.35345(12) 0.45937(8) 0.0265(2) Uani 1 1 d . . .
N2 N 0.37704(11) 0.36191(11) 0.39584(9) 0.0278(2) Uani 1 1 d . . .
B B 0.6667 0.3333 0.48774(19) 0.0263(5) Uani 1 3 d S . .
C1 C 0.46027(13) 0.30811(13) 0.38813(9) 0.0247(2) Uani 1 1 d . . .
C2 C 0.51869(16) 0.43795(16) 0.51123(11) 0.0324(3) Uani 1 1 d . . .
H2A H 0.5651 0.4844 0.5648 0.039 Uiso 1 1 calc R . .
C3 C 0.41467(16) 0.44274(15) 0.47280(12) 0.0337(3) Uani 1 1 d . . .
H3A H 0.3740 0.4926 0.4944 0.040 Uiso 1 1 calc R . .
C4 C 0.26848(14) 0.34673(15) 0.33100(12) 0.0330(3) Uani 1 1 d . . .
C5 C 0.19687(19) 0.41759(19) 0.37101(18) 0.0492(5) Uani 1 1 d . . .
H5A H 0.2624 0.5140 0.3796 0.074 Uiso 1 1 calc R . .
H5B H 0.1568 0.3766 0.4297 0.074 Uiso 1 1 calc R . .
H5C H 0.1253 0.4077 0.3295 0.074 Uiso 1 1 calc R . .
C6 C 0.33436(17) 0.41374(17) 0.24075(15) 0.0447(4) Uani 1 1 d . . .
H6A H 0.4008 0.5094 0.2511 0.067 Uiso 1 1 calc R . .
H6B H 0.2646 0.4067 0.1986 0.067 Uiso 1 1 calc R . .
H6C H 0.3800 0.3680 0.2147 0.067 Uiso 1 1 calc R . .
C7 C 0.16412(15) 0.19649(16) 0.31890(12) 0.0370(4) Uani 1 1 d . . .
H7A H 0.1240 0.1571 0.3779 0.056 Uiso 1 1 calc R . .
H7B H 0.2087 0.1491 0.2938 0.056 Uiso 1 1 calc R . .
H7C H 0.0929 0.1871 0.2772 0.056 Uiso 1 1 calc R . .
C1S C 0.0271(16) 0.1328(11) 0.0732(3) 0.175(6) Uani 1 1 d . . .
H1SA H 0.0431 0.2229 0.0699 0.210 Uiso 1 1 calc R . .
C2S C 0.1246(16) 0.1063(10) 0.0758(3) 0.190(5) Uani 1 1 d . . .
H2SA H 0.2147 0.1804 0.0796 0.228 Uiso 1 1 calc R . .

loop_
_atom_site_aniso_label
_atom_site_aniso_U_11
_atom_site_aniso_U_22
_atom_site_aniso_U_33
_atom_site_aniso_U_23
_atom_site_aniso_U_13
_atom_site_aniso_U_12
Ni 0.02808(10) 0.02808(10) 0.02383(14) 0.000 0.000 0.01404(5)
Cl 0.0435(2) 0.0435(2) 0.0240(3) 0.000 0.000 0.02175(11)
S 0.02498(15) 0.02814(16) 0.03105(16) -0.00645(14) -0.00158(14) 0.01046(13)
F 0.0311(5) 0.0311(5) 0.0448(9) 0.000 0.000 0.0155(2)
N1 0.0253(5) 0.0243(5) 0.0293(6) -0.0035(4) 0.0000(5) 0.0118(5)
N2 0.0217(5) 0.0208(5) 0.0389(6) -0.0009(5) -0.0002(4) 0.0090(4)
B 0.0272(8) 0.0272(8) 0.0245(13) 0.000 0.000 0.0136(4)
C1 0.0213(6) 0.0210(6) 0.0296(6) 0.0007(4) 0.0020(5) 0.0089(5)
C2 0.0321(7) 0.0296(7) 0.0354(7) -0.0086(6) -0.0004(6) 0.0154(6)
C3 0.0302(7) 0.0257(7) 0.0462(9) -0.0074(6) -0.0001(6) 0.0147(6)
C4 0.0228(6) 0.0240(6) 0.0479(8) 0.0042(6) -0.0038(6) 0.0085(5)
C5 0.0324(8) 0.0365(8) 0.0839(15) -0.0046(9) -0.0091(9) 0.0212(7)
C6 0.0340(8) 0.0365(8) 0.0523(10) 0.0148(8) -0.0044(8) 0.0091(6)
C7 0.0229(6) 0.0263(7) 0.0511(10) 0.0018(6) -0.0032(6) 0.0042(5)
C1S 0.324(16) 0.255(13) 0.044(2) 0.030(4) 0.009(4) 0.218(15)
C2S 0.314(15) 0.140(6) 0.0384(19) -0.008(3) -0.020(4) 0.055(6)

loop_
_atom_type_symbol
_atom_type_description
_atom_type_scat_dispersion_real
_atom_type_scat_dispersion_imag
_atom_type_scat_source
C C 0.0033 0.0016 'International Tables Vol C Tables 4.2.6.8 and 6.1.1.4'
H H 0.0000 0.0000 'International Tables Vol C Tables 4.2.6.8 and 6.1.1.4'
B B 0.0013 0.0007 'International Tables Vol C Tables 4.2.6.8 and 6.1.1.4'
N N 0.0061 0.0033 'International Tables Vol C Tables 4.2.6.8 and 6.1.1.4'
F F 0.0171 0.0103 'International Tables Vol C Tables 4.2.6.8 and 6.1.1.4'
S S 0.1246 0.1234 'International Tables Vol C Tables 4.2.6.8 and 6.1.1.4'
Cl Cl 0.1484 0.1585 'International Tables Vol C Tables 4.2.6.8 and 6.1.1.4'
Ni Ni 0.3393 1.1124 'International Tables Vol C Tables 4.2.6.8 and 6.1.1.4'

loop_
_geom_angle_atom_site_label_1
_geom_angle_atom_site_label_2
_geom_angle_atom_site_label_3
_geom_angle
_geom_angle_site_symmetry_1
_geom_angle_site_symmetry_3
_geom_angle_publ_flag
Cl Ni S 114.264(12) . 2_655 ?
Cl Ni S 114.264(12) . 3_665 ?
S Ni S 104.282(14) 2_655 3_665 ?
Cl Ni S 114.264(12) . . ?
S Ni S 104.282(14) 2_655 . ?
S Ni S 104.282(14) 3_665 . ?
C1 S Ni 101.51(5) . . ?
C1 N1 C2 108.18(12) . . ?
C1 N1 B 132.94(13) . . ?
C2 N1 B 118.81(13) . . ?
C1 N2 C3 108.20(12) . . ?
C1 N2 C4 127.69(13) . . ?
C3 N2 C4 124.00(12) . . ?
F B N1 105.64(11) . 2_655 ?
F B N1 105.64(11) . 3_665 ?
N1 B N1 113.01(9) 2_655 3_665 ?
F B N1 105.64(11) . . ?
N1 B N1 113.01(9) 2_655 . ?
N1 B N1 113.01(9) 3_665 . ?
N1 C1 N2 107.61(12) . . ?
N1 C1 S 125.97(10) . . ?
N2 C1 S 126.42(11) . . ?
C3 C2 N1 108.28(14) . . ?
C2 C3 N2 107.73(13) . . ?
N2 C4 C5 108.75(14) . . ?
N2 C4 C6 108.92(12) . . ?
C5 C4 C6 109.30(15) . . ?
N2 C4 C7 109.71(12) . . ?
C5 C4 C7 108.38(13) . . ?
C6 C4 C7 111.74(15) . . ?
C2S C1S C2S 115.8(12) . 2 ?
C1S C2S C1S 124.1(12) . 3 ?

loop_
_geom_bond_atom_site_label_1
_geom_bond_atom_site_label_2
_geom_bond_distance
_geom_bond_site_symmetry_2
_geom_bond_publ_flag
Ni Cl 2.2323(7) . ?
Ni S 2.2872(4) 2_655 ?
Ni S 2.2872(4) 3_665 ?
Ni S 2.2872(4) . ?
S C1 1.7237(14) . ?
F B 1.476(3) . ?
N1 C1 1.3544(18) . ?
N1 C2 1.3878(18) . ?
N1 B 1.5488(14) . ?
N2 C1 1.3675(18) . ?
N2 C3 1.386(2) . ?
N2 C4 1.5027(19) . ?
B N1 1.5488(14) 2_655 ?
B N1 1.5488(14) 3_665 ?
C2 C3 1.339(2) . ?
C4 C5 1.525(2) . ?
C4 C6 1.530(3) . ?
C4 C7 1.530(2) . ?
C1S C2S 1.290(13) . ?
C1S C2S 1.425(10) 2 ?
C2S C1S 1.425(10) 3 ?
